data_4112494
loop_
_publ_author_name
'Chantelle R. Bondy'
'Philip A. Gale'
'Stephen J. Loeb'

_publ_contact_author
;
 Stephen J. Loeb
 Department of Chemistry and Biochemistry
 University of Windsor
 Windsor, Ontario, Canada
 N9B 3P4
 
;
_publ_contact_author_email loeb@uwindsor.ca
_publ_contact_author_fax '+ 519 973-7098 '
_publ_contact_author_phone '+ 519 253-3000 ext 3529'
_publ_section_title
;
 Metal-Organic Anion Receptors: Arranging Urea Hydrogen-Bond Donors to
 Encapsulate Sulfate Ions
;
_journal_name_full 'Journal of the American Chemical Society'
_journal_page_first 5030
_journal_page_last 5031
_journal_paper_doi 10.1021/ja039712q
_journal_volume 126
_journal_year 2004
_chemical_formula_sum 'C56 H68 Cl2 N12 O4 Pt'
_chemical_formula_weight 619.61
_chemical_name_systematic
; 
 ? 
;
_space_group_IT_number 14
_symmetry_cell_setting monoclinic
_symmetry_space_group_name_Hall '-P 2yn'
_symmetry_space_group_name_H-M 'P 1 21/n 1'
_atom_sites_solution_hydrogens geom
_atom_sites_solution_primary direct
_atom_sites_solution_secondary difmap
_audit_creation_method SHELXL-97
_cell_angle_alpha 90.00
_cell_angle_beta 100.491(6)
_cell_angle_gamma 90.00
_cell_formula_units_Z 6
_cell_length_a 20.029(5)
_cell_length_b 21.508(5)
_cell_length_c 21.244(5)
_cell_measurement_reflns_used 'reflections from 90 data frames'
_cell_measurement_temperature 173.5(1)
_cell_measurement_theta_max 28.3
_cell_measurement_theta_min 1.5
_cell_volume 8999(4)
_computing_cell_refinement 'Bruker SAINT'
_computing_data_collection 'Bruker SMART'
_computing_data_reduction 'Bruker SHELXTL XPREP'
_computing_molecular_graphics 'Bruker SHELXTL XP'
_computing_publication_material 'Bruker SHELXTL XCIF'
_computing_structure_refinement 'SHELXL-97 (Sheldrick, 1997)'
_computing_structure_solution 'SHELXS-97 (Sheldrick, 1997)'
_diffrn_ambient_temperature 173.5(2)
_diffrn_measured_fraction_theta_full 0.998
_diffrn_measured_fraction_theta_max 0.998
_diffrn_measurement_device_type 'Bruker APEX CCD'
_diffrn_measurement_method 'hemisphere scans'
_diffrn_radiation_monochromator graphite
_diffrn_radiation_source 'fine-focus sealed tube'
_diffrn_radiation_type MoK\a
_diffrn_radiation_wavelength 0.71073
_diffrn_reflns_av_R_equivalents 0.0908
_diffrn_reflns_av_sigmaI/netI 0.1181
_diffrn_reflns_limit_h_max 20
_diffrn_reflns_limit_h_min -20
_diffrn_reflns_limit_k_max 21
_diffrn_reflns_limit_k_min -19
_diffrn_reflns_limit_l_max 18
_diffrn_reflns_limit_l_min -21
_diffrn_reflns_number 32060
_diffrn_reflns_theta_full 21.00
_diffrn_reflns_theta_max 21.00
_diffrn_reflns_theta_min 2.16
_diffrn_standards_decay_% <1
_diffrn_standards_number '50 standard frames at start and end'
_exptl_absorpt_coefficient_mu 2.481
_exptl_absorpt_correction_T_max 0.058557
_exptl_absorpt_correction_T_min 0.038314
_exptl_absorpt_correction_type empirical
_exptl_crystal_colour colourless
_exptl_crystal_density_diffrn 1.372
_exptl_crystal_description block
_exptl_crystal_F_000 3792
_exptl_crystal_size_max 0.24
_exptl_crystal_size_mid 0.20
_exptl_crystal_size_min 0.18
_refine_diff_density_max 1.503
_refine_diff_density_min -0.426
_refine_diff_density_rms 0.116
_refine_ls_extinction_method none
_refine_ls_goodness_of_fit_ref 0.970
_refine_ls_hydrogen_treatment mixed
_refine_ls_matrix_type full
_refine_ls_number_parameters 1024
_refine_ls_number_reflns 9653
_refine_ls_number_restraints 79
_refine_ls_restrained_S_all 0.972
_refine_ls_R_factor_all 0.1214
_refine_ls_R_factor_gt 0.0655
_refine_ls_shift/su_max 13.202
_refine_ls_shift/su_mean 0.148
_refine_ls_structure_factor_coef Fsqd
_refine_ls_weighting_details 'calc w=1/[\s^2^(Fo^2^)+(0.0849P)^2^+0.0000P] where P=(Fo^2^+2Fc^2^)/3'
_refine_ls_weighting_scheme calc
_refine_ls_wR_factor_gt 0.1551
_refine_ls_wR_factor_ref 0.1784
_reflns_number_gt 5497
_reflns_number_total 9653
_reflns_threshold_expression >2sigma(I)
_cod_data_source_file ja039712qsi-chloride.cif
_cod_data_source_block '[PtL4]Cl2(L=8-(n-butylurea)iso-quinoline)'
_cod_original_formula_sum 'C56 H68 Cl2 N12 O4 Pt1'
_cod_database_code 4112494

loop_
_symmetry_equiv_pos_as_xyz
'x, y, z'
'-x+1/2, y+1/2, -z+1/2'
'-x, -y, -z'
'x-1/2, -y-1/2, z-1/2'

loop_
_atom_site_label
_atom_site_type_symbol
_atom_site_fract_x
_atom_site_fract_y
_atom_site_fract_z
_atom_site_U_iso_or_equiv
_atom_site_adp_type
_atom_site_occupancy
_atom_site_symmetry_multiplicity
_atom_site_calc_flag
_atom_site_refinement_flags
_atom_site_disorder_assembly
_atom_site_disorder_group
Pt1 Pt 1.30730(3) 0.44979(3) 1.32789(3) 0.0678(3) Uani 1 1 d . . .
Pt2 Pt 1.0000 0.5000 1.0000 0.0638(3) Uani 1 2 d S . .
Cl1 Cl 0.8678(2) 0.6486(2) 0.6601(2) 0.0948(15) Uani 1 1 d . . .
Cl2A Cl 1.5108(5) 0.4884(5) 0.3151(5) 0.093(3) Uani 0.50 1 d P . .
Cl2B Cl 1.4824(6) 0.5522(7) 0.3111(6) 0.135(4) Uani 0.50 1 d P . .
Cl3 Cl 0.8851(2) 0.6504(2) 1.0239(3) 0.1118(18) Uani 1 1 d . . .
O1 O 1.4000(17) 0.8023(11) 1.3398(11) 0.242(13) Uani 1 1 d . . .
O2 O 1.0666(8) 0.3853(8) 1.5578(8) 0.154(7) Uani 1 1 d . . .
O3 O 1.1711(9) 0.1157(8) 1.3240(11) 0.180(9) Uani 1 1 d . . .
O4 O 1.5470(7) 0.5061(8) 1.0886(7) 0.148(7) Uani 1 1 d . . .
O5 O 1.1801(8) 0.3487(7) 0.7550(9) 0.144(6) Uani 1 1 d . . .
O6 O 1.0123(8) 0.8541(7) 1.0012(8) 0.150(6) Uani 1 1 d . . .
N1 N 1.2671(7) 0.5352(6) 1.3277(6) 0.069(4) Uani 1 1 d . . .
N2 N 1.3842(15) 0.6982(14) 1.3381(15) 0.181(15) Uani 1 1 d . . .
H2A H 1.4025 0.6619 1.3383 0.218 Uiso 1 1 calc R . .
N3 N 1.480(2) 0.731(2) 1.3427(18) 0.27(3) Uani 1 1 d . . .
H3A H 1.4934 0.6942 1.3536 0.330 Uiso 1 1 calc R B .
N4 N 1.3153(7) 0.4470(5) 1.4246(7) 0.070(4) Uani 1 1 d . . .
N5 N 1.1441(8) 0.3827(7) 1.4934(8) 0.100(5) Uani 1 1 d . . .
H5A H 1.1490 0.3755 1.4547 0.120 Uiso 1 1 calc R . .
N6 N 1.0350(9) 0.3658(8) 1.4523(10) 0.124(7) Uani 1 1 d . . .
H6A H 1.0484 0.3636 1.4161 0.149 Uiso 1 1 calc R C .
N7 N 1.3469(7) 0.3627(7) 1.3293(6) 0.070(4) Uani 1 1 d . . .
N8 N 1.2124(9) 0.2134(7) 1.3220(7) 0.090(5) Uani 1 1 d D . .
H8A H 1.1996 0.2516 1.3172 0.108 Uiso 1 1 calc R . .
N9 N 1.1107(13) 0.2005(16) 1.3245(16) 0.225(17) Uani 1 1 d D . .
H9A H 1.1107 0.2401 1.3193 0.271 Uiso 1 1 calc R D .
N10 N 1.2985(8) 0.4510(6) 1.2317(7) 0.080(4) Uani 1 1 d . . .
N11 N 1.4711(8) 0.5000(7) 1.1547(7) 0.100(5) Uani 1 1 d . . .
H11A H 1.4676 0.5048 1.1942 0.120 Uiso 1 1 calc R . .
N12 N 1.5792(9) 0.5228(10) 1.1922(10) 0.155(8) Uani 1 1 d . . .
H12A H 1.5662 0.5248 1.2286 0.185 Uiso 1 1 calc R A .
N13 N 0.9949(6) 0.5047(6) 0.9047(6) 0.069(4) Uani 1 1 d . . .
N14 N 1.1052(8) 0.3774(7) 0.8206(8) 0.101(6) Uani 1 1 d . . .
H14A H 1.0939 0.3694 0.8569 0.121 Uiso 1 1 calc R . .
N15 N 1.1923(10) 0.3146(9) 0.8543(11) 0.151(8) Uani 1 1 d . . .
H15B H 1.1784 0.3144 0.8903 0.181 Uiso 1 1 calc R E .
N16 N 1.0729(7) 0.5651(6) 1.0091(6) 0.068(4) Uani 1 1 d . . .
N17 N 1.0143(9) 0.7488(7) 1.0094(8) 0.098(5) Uani 1 1 d . . .
H17A H 0.9897 0.7169 1.0137 0.117 Uiso 1 1 calc R . .
N18 N 0.9159(11) 0.8029(8) 1.0056(9) 0.127(7) Uani 1 1 d . . .
H18B H 0.8964 0.7672 0.9999 0.153 Uiso 1 1 calc R F .
C1 C 1.2025(12) 0.5361(9) 1.3278(9) 0.094(6) Uani 1 1 d . . .
H1A H 1.1778 0.4992 1.3236 0.113 Uiso 1 1 calc R . .
C2 C 1.1709(11) 0.5909(16) 1.3340(10) 0.124(8) Uani 1 1 d . . .
H2B H 1.1247 0.5896 1.3354 0.149 Uiso 1 1 calc R . .
C3 C 1.2022(15) 0.6496(12) 1.3386(10) 0.109(7) Uani 1 1 d . . .
C4 C 1.1797(15) 0.7127(16) 1.3476(11) 0.171(13) Uani 1 1 d . . .
H4A H 1.1360 0.7236 1.3527 0.205 Uiso 1 1 calc R . .
C5 C 1.240(4) 0.7599(12) 1.3475(15) 0.24(4) Uani 1 1 d . . .
H5B H 1.2286 0.8019 1.3445 0.285 Uiso 1 1 calc R . .
C6 C 1.286(5) 0.749(5) 1.350(4) 0.40(6) Uani 1 1 d . . .
H6B H 1.3149 0.7828 1.3624 0.479 Uiso 1 1 calc R . .
C7 C 1.319(3) 0.7000(14) 1.3416(16) 0.18(2) Uani 1 1 d . . .
C8 C 1.2702(15) 0.6451(9) 1.3383(9) 0.096(7) Uani 1 1 d . . .
C9 C 1.3008(9) 0.5860(10) 1.3303(8) 0.082(5) Uani 1 1 d . . .
H9B H 1.3464 0.5846 1.3270 0.098 Uiso 1 1 calc R . .
C10 C 1.424(4) 0.746(2) 1.335(2) 0.31(5) Uani 1 1 d . B .
C15 C 1.3743(9) 0.4610(7) 1.4675(11) 0.087(6) Uani 1 1 d . . .
H15A H 1.4126 0.4752 1.4529 0.104 Uiso 1 1 calc R . .
C16 C 1.3754(11) 0.4538(8) 1.5306(11) 0.097(6) Uani 1 1 d . . .
H16A H 1.4158 0.4626 1.5584 0.117 Uiso 1 1 calc R . .
C17 C 1.3204(10) 0.4342(7) 1.5573(11) 0.078(5) Uani 1 1 d . . .
C18 C 1.3260(12) 0.4257(9) 1.6216(10) 0.107(7) Uani 1 1 d . . .
H18A H 1.3659 0.4342 1.6502 0.128 Uiso 1 1 calc R . .
C19 C 1.2691(15) 0.4038(11) 1.6415(10) 0.121(7) Uani 1 1 d . . .
H19A H 1.2702 0.3988 1.6852 0.145 Uiso 1 1 calc R . .
C20 C 1.2095(12) 0.3886(9) 1.5991(12) 0.112(7) Uani 1 1 d . . .
H20A H 1.1732 0.3720 1.6152 0.134 Uiso 1 1 calc R . .
C21 C 1.2032(10) 0.3974(8) 1.5357(10) 0.078(5) Uani 1 1 d . . .
C22 C 1.2610(9) 0.4209(7) 1.5132(9) 0.069(5) Uani 1 1 d . . .
C23 C 1.2613(8) 0.4293(6) 1.4471(8) 0.065(4) Uani 1 1 d . . .
H23A H 1.2213 0.4220 1.4182 0.078 Uiso 1 1 calc R . .
C24 C 1.0796(11) 0.3779(10) 1.5042(13) 0.106(7) Uani 1 1 d . C .
C29 C 1.4134(8) 0.3480(10) 1.3312(8) 0.092(6) Uani 1 1 d . . .
H29A H 1.4446 0.3802 1.3332 0.111 Uiso 1 1 calc R . .
C30 C 1.4363(9) 0.2889(10) 1.3304(9) 0.092(7) Uani 1 1 d . . .
H30A H 1.4825 0.2821 1.3321 0.110 Uiso 1 1 calc R . .
C31 C 1.3938(11) 0.2390(9) 1.3271(8) 0.079(6) Uani 1 1 d . . .
C32 C 1.4250(12) 0.1831(11) 1.3261(9) 0.098(7) Uani 1 1 d . . .
H32A H 1.4712 0.1779 1.3270 0.118 Uiso 1 1 calc R . .
C33 C 1.3815(13) 0.1374(10) 1.3239(8) 0.094(7) Uani 1 1 d . . .
H33A H 1.3997 0.0976 1.3239 0.113 Uiso 1 1 calc R . .
C34 C 1.3074(12) 0.1403(8) 1.3215(8) 0.099(7) Uani 1 1 d . . .
H34A H 1.2806 0.1047 1.3189 0.119 Uiso 1 1 calc R . .
C35 C 1.2801(10) 0.2006(10) 1.3233(8) 0.083(6) Uani 1 1 d . . .
C36 C 1.3241(9) 0.2523(9) 1.3247(8) 0.072(5) Uani 1 1 d . . .
C37 C 1.3029(9) 0.3153(8) 1.3255(8) 0.071(5) Uani 1 1 d . . .
H37A H 1.2570 0.3239 1.3234 0.086 Uiso 1 1 calc R . .
C38 C 1.1672(14) 0.1724(14) 1.3273(14) 0.141(10) Uani 1 1 d D D .
C43 C 1.2417(9) 0.4318(8) 1.1911(11) 0.086(6) Uani 1 1 d . . .
H43A H 1.2044 0.4199 1.2087 0.103 Uiso 1 1 calc R . .
C44 C 1.2361(9) 0.4290(8) 1.1264(10) 0.089(6) Uani 1 1 d . . .
H44A H 1.1962 0.4151 1.1010 0.107 Uiso 1 1 calc R . .
C45 C 1.2907(10) 0.4473(8) 1.0986(10) 0.080(5) Uani 1 1 d . . .
C46 C 1.2905(10) 0.4456(8) 1.0341(10) 0.091(6) Uani 1 1 d . . .
H46A H 1.2519 0.4330 1.0057 0.109 Uiso 1 1 calc R . .
C47 C 1.3486(12) 0.4630(10) 1.0116(10) 0.108(6) Uani 1 1 d . . .
H47A H 1.3473 0.4623 0.9677 0.130 Uiso 1 1 calc R . .
C48 C 1.4071(10) 0.4808(9) 1.0499(9) 0.095(6) Uani 1 1 d . . .
H48A H 1.4442 0.4915 1.0317 0.114 Uiso 1 1 calc R . .
C49 C 1.4122(9) 0.4831(8) 1.1123(10) 0.079(5) Uani 1 1 d . . .
C50 C 1.3521(9) 0.4663(7) 1.1389(9) 0.072(5) Uani 1 1 d . . .
C51 C 1.3502(8) 0.4685(6) 1.2069(8) 0.067(4) Uani 1 1 d . . .
H51A H 1.3883 0.4835 1.2344 0.080 Uiso 1 1 calc R . .
C52 C 1.5334(9) 0.5096(10) 1.1396(12) 0.094(6) Uani 1 1 d . A .
C57 C 0.9586(8) 0.5482(8) 0.8701(9) 0.075(5) Uani 1 1 d . . .
H57A H 0.9357 0.5770 0.8911 0.090 Uiso 1 1 calc R . .
C58 C 0.9529(9) 0.5531(8) 0.8066(10) 0.090(6) Uani 1 1 d . . .
H58A H 0.9259 0.5838 0.7839 0.108 Uiso 1 1 calc R . .
C59 C 0.9895(9) 0.5099(8) 0.7746(9) 0.075(5) Uani 1 1 d . . .
C60 C 0.9883(9) 0.5111(9) 0.7081(11) 0.098(6) Uani 1 1 d . . .
H60A H 0.9629 0.5409 0.6824 0.118 Uiso 1 1 calc R . .
C61 C 1.0259(11) 0.4667(11) 0.6817(10) 0.104(6) Uani 1 1 d . . .
H61A H 1.0250 0.4672 0.6378 0.125 Uiso 1 1 calc R . .
C62 C 1.0645(11) 0.4222(10) 0.7186(13) 0.110(7) Uani 1 1 d . . .
H62A H 1.0885 0.3934 0.6988 0.132 Uiso 1 1 calc R . .
C63 C 1.0683(9) 0.4194(9) 0.7830(11) 0.080(5) Uani 1 1 d . . .
C64 C 1.0301(8) 0.4635(7) 0.8117(9) 0.066(4) Uani 1 1 d . . .
C65 C 1.0288(8) 0.4644(7) 0.8764(9) 0.067(4) Uani 1 1 d . . .
H65A H 1.0537 0.4343 0.9019 0.080 Uiso 1 1 calc R . .
C66 C 1.1573(16) 0.3477(10) 0.8060(12) 0.122(9) Uani 1 1 d . E .
C71 C 1.1390(11) 0.5471(8) 1.0137(9) 0.094(6) Uani 1 1 d . . .
H71A H 1.1498 0.5050 1.0168 0.112 Uiso 1 1 calc R . .
C72 C 1.1896(11) 0.5896(9) 1.0139(9) 0.109(7) Uani 1 1 d . . .
H72A H 1.2342 0.5770 1.0149 0.130 Uiso 1 1 calc R . .
C73 C 1.1724(10) 0.6523(9) 1.0123(8) 0.085(6) Uani 1 1 d . . .
C74 C 1.2217(10) 0.7025(11) 1.0101(10) 0.108(7) Uani 1 1 d . . .
H74A H 1.2670 0.6934 1.0098 0.130 Uiso 1 1 calc R . .
C75 C 1.2004(13) 0.7622(11) 1.0085(11) 0.117(8) Uani 1 1 d . . .
H75A H 1.2325 0.7932 1.0072 0.140 Uiso 1 1 calc R . .
C76 C 1.1328(13) 0.7810(10) 1.0087(10) 0.116(7) Uani 1 1 d . . .
H76A H 1.1226 0.8231 1.0092 0.139 Uiso 1 1 calc R . .
C77 C 1.0814(13) 0.7373(8) 1.0080(9) 0.087(6) Uani 1 1 d . . .
C78 C 1.1017(9) 0.6726(9) 1.0079(8) 0.067(5) Uani 1 1 d . . .
C79 C 1.0553(9) 0.6239(9) 1.0079(7) 0.071(5) Uani 1 1 d . . .
H79A H 1.0099 0.6337 1.0070 0.085 Uiso 1 1 calc R . .
C80 C 0.9822(14) 0.8045(10) 1.0048(10) 0.104(7) Uani 1 1 d . F .
C53 C 1.6516(12) 0.5342(13) 1.1892(11) 0.173(12) Uani 1 1 d D A -1
H53A H 1.6695 0.5636 1.2226 0.208 Uiso 1 1 calc R A -1
H53B H 1.6537 0.5537 1.1485 0.208 Uiso 1 1 calc R A -1
C54 C 1.6971(16) 0.4784(15) 1.196(2) 0.29(3) Uani 1 1 d D A -1
H54A H 1.6930 0.4582 1.2362 0.342 Uiso 1 1 calc R A -1
H54B H 1.6793 0.4497 1.1621 0.342 Uiso 1 1 calc R A -1
C55 C 1.7671(16) 0.486(2) 1.196(2) 0.29(3) Uani 1 1 d D A -1
H55A H 1.7920 0.4631 1.2320 0.345 Uiso 1 1 calc R A -1
H55B H 1.7780 0.5296 1.2033 0.345 Uiso 1 1 calc R A -1
C56 C 1.791(2) 0.469(3) 1.144(2) 0.31(3) Uani 1 1 d D A -1
H56A H 1.8390 0.4749 1.1514 0.463 Uiso 1 1 calc R A -1
H56B H 1.7696 0.4931 1.1083 0.463 Uiso 1 1 calc R A -1
H56C H 1.7808 0.4255 1.1359 0.463 Uiso 1 1 calc R A -1
C11 C 1.528(3) 0.780(2) 1.3335(16) 0.42(6) Uani 1 1 d D B -1
H11B H 1.5023 0.8175 1.3202 0.506 Uiso 1 1 calc R B -1
H11C H 1.5570 0.7883 1.3742 0.506 Uiso 1 1 calc R B -1
C12 C 1.571(2) 0.765(3) 1.285(4) 0.63(9) Uani 1 1 d D B -1
H12B H 1.5885 0.7232 1.2953 0.752 Uiso 1 1 calc R B -1
H12C H 1.5404 0.7617 1.2442 0.752 Uiso 1 1 calc R B -1
C13 C 1.626(3) 0.800(4) 1.274(3) 1.2(2) Uani 1 1 d D B -1
H13A H 1.6106 0.8420 1.2642 1.414 Uiso 1 1 calc R B -1
H13B H 1.6400 0.7834 1.2354 1.414 Uiso 1 1 calc R B -1
C14 C 1.681(4) 0.802(4) 1.321(3) 1.04(16) Uani 1 1 d D B -1
H14B H 1.7088 0.8369 1.3140 1.567 Uiso 1 1 calc R B -1
H14C H 1.7072 0.7643 1.3197 1.567 Uiso 1 1 calc R B -1
H14D H 1.6673 0.8055 1.3612 1.567 Uiso 1 1 calc R B -1
C25 C 0.9642(14) 0.3562(13) 1.4543(15) 0.169(11) Uani 1 1 d D C -1
H25A H 0.9594 0.3455 1.4975 0.202 Uiso 1 1 calc R C -1
H25B H 0.9472 0.3217 1.4265 0.202 Uiso 1 1 calc R C -1
C26 C 0.9229(15) 0.413(2) 1.4334(19) 0.28(3) Uani 1 1 d D C -1
H26A H 0.9546 0.4474 1.4418 0.341 Uiso 1 1 calc R C -1
H26B H 0.9111 0.4097 1.3871 0.341 Uiso 1 1 calc R C -1
C27 C 0.865(3) 0.434(3) 1.453(2) 0.47(5) Uani 1 1 d D C -1
H27A H 0.8278 0.4071 1.4322 0.563 Uiso 1 1 calc R C -1
H27B H 0.8552 0.4750 1.4346 0.563 Uiso 1 1 calc R C -1
C28 C 0.860(4) 0.437(3) 1.515(2) 0.69(9) Uani 1 1 d D C -1
H28A H 0.8159 0.4513 1.5189 1.038 Uiso 1 1 calc R C -1
H28B H 0.8938 0.4659 1.5359 1.038 Uiso 1 1 calc R C -1
H28C H 0.8684 0.3969 1.5340 1.038 Uiso 1 1 calc R C -1
C39 C 1.059(2) 0.177(2) 1.3283(15) 0.28(3) Uani 1 1 d D D -1
H39A H 1.0633 0.1342 1.3158 0.336 Uiso 1 1 calc R D -1
H39B H 1.0259 0.1959 1.2947 0.336 Uiso 1 1 calc R D -1
C40 C 1.0252(17) 0.175(2) 1.387(2) 0.36(4) Uani 1 1 d D D -1
H40A H 0.9882 0.2046 1.3795 0.427 Uiso 1 1 calc R D -1
H40B H 1.0047 0.1340 1.3871 0.427 Uiso 1 1 calc R D -1
C41 C 1.061(2) 0.1856(18) 1.4481(18) 0.44(5) Uani 1 1 d D D -1
H41A H 1.0315 0.2076 1.4715 0.528 Uiso 1 1 calc R D -1
H41B H 1.0982 0.2138 1.4441 0.528 Uiso 1 1 calc R D -1
C42 C 1.088(3) 0.138(2) 1.485(4) 0.96(14) Uani 1 1 d D D -1
H42A H 1.1160 0.1538 1.5232 1.433 Uiso 1 1 calc R D -1
H42B H 1.1160 0.1134 1.4618 1.433 Uiso 1 1 calc R D -1
H42C H 1.0527 0.1127 1.4957 1.433 Uiso 1 1 calc R D -1
C67 C 1.2546(19) 0.2777(16) 0.8488(15) 0.234(18) Uani 1 1 d D E -1
H67A H 1.2447 0.2338 0.8515 0.280 Uiso 1 1 calc R E -1
H67B H 1.2665 0.2853 0.8072 0.280 Uiso 1 1 calc R E -1
C68 C 1.3141(17) 0.294(2) 0.9001(17) 0.33(4) Uani 1 1 d D E -1
H68A H 1.3514 0.2677 0.8931 0.401 Uiso 1 1 calc R E -1
H68B H 1.3268 0.3363 0.8916 0.401 Uiso 1 1 calc R E -1
C69 C 1.3123(16) 0.291(2) 0.9642(18) 0.28(3) Uani 1 1 d D E -1
H69A H 1.2946 0.2505 0.9730 0.339 Uiso 1 1 calc R E -1
H69B H 1.2803 0.3219 0.9736 0.339 Uiso 1 1 calc R E -1
C70 C 1.3712(19) 0.300(2) 1.005(2) 0.38(4) Uani 1 1 d D E -1
H70A H 1.3646 0.2932 1.0478 0.565 Uiso 1 1 calc R E -1
H70B H 1.3871 0.3412 1.0002 0.565 Uiso 1 1 calc R E -1
H70C H 1.4043 0.2704 0.9950 0.565 Uiso 1 1 calc R E -1
C81 C 0.8717(13) 0.8573(11) 1.0152(16) 0.191(14) Uani 1 1 d D F -1
H81A H 0.8313 0.8564 0.9821 0.229 Uiso 1 1 calc R F -1
H81B H 0.8960 0.8953 1.0098 0.229 Uiso 1 1 calc R F -1
C82 C 0.850(2) 0.8590(17) 1.080(2) 0.39(4) Uani 1 1 d D F -1
H82A H 0.8023 0.8482 1.0689 0.471 Uiso 1 1 calc R F -1
H82B H 0.8719 0.8223 1.1005 0.471 Uiso 1 1 calc R F -1
C83 C 0.851(5) 0.899(2) 1.130(3) 0.81(11) Uani 1 1 d D F -1
H83A H 0.8140 0.9278 1.1177 0.972 Uiso 1 1 calc R F -1
H83B H 0.8928 0.9229 1.1336 0.972 Uiso 1 1 calc R F -1
C84 C 0.848(5) 0.879(5) 1.190(3) 1.8(3) Uani 1 1 d D F -1
H84A H 0.8505 0.9145 1.2179 2.692 Uiso 1 1 calc R F -1
H84B H 0.8846 0.8515 1.2045 2.692 Uiso 1 1 calc R F -1
H84C H 0.8054 0.8582 1.1891 2.692 Uiso 1 1 calc R F -1

loop_
_atom_site_aniso_label
_atom_site_aniso_U_11
_atom_site_aniso_U_22
_atom_site_aniso_U_33
_atom_site_aniso_U_23
_atom_site_aniso_U_13
_atom_site_aniso_U_12
Pt1 0.0743(5) 0.0643(5) 0.0700(5) 0.0048(4) 0.0269(4) -0.0016(4)
Pt2 0.0775(7) 0.0534(6) 0.0663(7) -0.0041(5) 0.0287(5) -0.0036(5)
Cl1 0.091(3) 0.103(4) 0.089(4) -0.005(3) 0.015(3) 0.010(3)
Cl2A 0.084(6) 0.114(8) 0.083(8) -0.011(6) 0.018(5) -0.020(6)
Cl2B 0.102(8) 0.204(14) 0.101(10) -0.025(9) 0.019(7) -0.029(9)
Cl3 0.101(4) 0.120(4) 0.121(5) 0.034(3) 0.035(3) 0.014(3)
O1 0.39(4) 0.145(19) 0.20(2) 0.015(17) 0.08(2) -0.14(2)
O2 0.153(14) 0.208(18) 0.123(15) -0.024(12) 0.082(12) -0.025(11)
O3 0.152(14) 0.073(11) 0.32(3) 0.007(13) 0.045(14) -0.006(11)
O4 0.113(11) 0.28(2) 0.069(11) -0.030(11) 0.050(9) -0.038(11)
O5 0.172(15) 0.148(13) 0.127(16) 0.005(11) 0.063(13) 0.057(11)
O6 0.174(15) 0.073(10) 0.202(19) 0.009(11) 0.031(13) -0.018(10)
N1 0.042(8) 0.086(11) 0.078(11) 0.023(8) 0.009(7) -0.005(8)
N2 0.24(3) 0.09(2) 0.19(3) 0.030(17) -0.02(3) -0.06(2)
N3 0.31(4) 0.38(8) 0.10(2) 0.08(3) -0.05(3) -0.26(5)
N4 0.078(9) 0.057(8) 0.089(11) 0.008(7) 0.050(10) -0.001(7)
N5 0.080(11) 0.138(14) 0.092(14) -0.028(10) 0.041(11) -0.020(10)
N6 0.066(11) 0.160(17) 0.16(2) -0.034(13) 0.042(12) -0.024(10)
N7 0.065(10) 0.083(10) 0.065(10) 0.007(7) 0.019(8) 0.003(8)
N8 0.088(12) 0.073(11) 0.112(14) 0.009(9) 0.024(10) -0.022(10)
N9 0.10(2) 0.22(3) 0.35(4) 0.07(3) 0.01(2) -0.10(2)
N10 0.070(10) 0.071(9) 0.110(13) 0.018(9) 0.043(10) -0.009(8)
N11 0.085(11) 0.145(15) 0.076(12) -0.021(10) 0.028(10) -0.038(10)
N12 0.077(12) 0.27(2) 0.136(19) -0.039(16) 0.058(13) -0.057(13)
N13 0.068(9) 0.061(9) 0.079(11) 0.012(8) 0.017(8) 0.003(7)
N14 0.123(13) 0.083(11) 0.115(15) 0.002(10) 0.068(11) 0.059(10)
N15 0.161(18) 0.140(17) 0.17(2) 0.024(15) 0.087(16) 0.088(14)
N16 0.075(10) 0.059(10) 0.075(11) -0.004(7) 0.024(8) 0.016(8)
N17 0.100(13) 0.057(11) 0.142(16) -0.003(9) 0.035(11) -0.004(10)
N18 0.127(16) 0.119(16) 0.137(18) 0.008(12) 0.029(14) -0.010(14)
C1 0.12(2) 0.061(14) 0.103(17) -0.008(11) 0.032(14) 0.001(12)
C2 0.117(18) 0.18(3) 0.086(18) 0.011(18) 0.047(14) -0.01(2)
C3 0.12(2) 0.11(2) 0.089(18) 0.006(14) 0.016(15) 0.027(18)
C4 0.23(3) 0.18(3) 0.13(2) 0.02(2) 0.07(2) 0.14(3)
C5 0.59(11) 0.027(15) 0.08(2) -0.003(12) 0.01(4) -0.03(3)
C6 0.34(9) 0.47(13) 0.32(8) 0.11(8) -0.12(6) -0.14(8)
C7 0.39(8) 0.05(2) 0.07(2) 0.004(13) 0.00(4) 0.02(4)
C8 0.16(2) 0.036(14) 0.083(16) 0.002(10) 0.008(15) 0.007(15)
C9 0.071(12) 0.095(16) 0.079(14) 0.006(11) 0.015(10) -0.015(13)
C10 0.61(13) 0.08(2) 0.16(3) 0.05(2) -0.11(6) -0.19(5)
C15 0.059(12) 0.078(13) 0.115(19) -0.011(12) -0.007(12) -0.017(9)
C16 0.111(18) 0.097(15) 0.071(17) 0.001(12) -0.016(14) 0.013(12)
C17 0.082(14) 0.075(13) 0.079(17) -0.011(10) 0.020(14) 0.005(10)
C18 0.126(19) 0.15(2) 0.043(16) 0.000(12) 0.004(13) -0.013(14)
C19 0.16(2) 0.15(2) 0.052(16) -0.012(13) 0.019(18) -0.011(18)
C20 0.13(2) 0.131(18) 0.083(19) -0.025(14) 0.053(16) -0.011(15)
C21 0.090(15) 0.090(13) 0.065(15) -0.022(11) 0.042(12) -0.010(11)
C22 0.082(13) 0.063(11) 0.065(14) 0.004(9) 0.023(12) 0.011(9)
C23 0.078(12) 0.052(10) 0.064(14) 0.003(8) 0.015(10) 0.010(8)
C24 0.076(16) 0.15(2) 0.10(2) -0.027(15) 0.036(16) -0.012(13)
C29 0.047(12) 0.15(2) 0.084(16) 0.006(12) 0.012(10) -0.007(12)
C30 0.071(13) 0.083(15) 0.124(18) -0.003(12) 0.026(11) 0.055(13)
C31 0.124(18) 0.044(12) 0.073(14) -0.014(9) 0.032(12) -0.019(13)
C32 0.123(18) 0.075(17) 0.106(18) 0.002(12) 0.050(14) -0.004(15)
C33 0.134(19) 0.101(18) 0.054(13) -0.003(11) 0.033(13) 0.075(15)
C34 0.15(2) 0.056(12) 0.086(16) -0.018(10) 0.016(13) 0.030(12)
C35 0.075(14) 0.109(17) 0.066(14) -0.003(11) 0.019(11) -0.015(13)
C36 0.052(12) 0.107(17) 0.057(12) 0.008(10) 0.006(9) 0.017(12)
C37 0.068(12) 0.076(13) 0.069(13) 0.005(10) 0.012(9) 0.026(11)
C38 0.073(18) 0.13(3) 0.21(3) 0.00(2) -0.007(18) -0.008(19)
C43 0.049(12) 0.101(15) 0.107(19) 0.010(12) 0.013(12) -0.015(9)
C44 0.081(14) 0.117(16) 0.067(16) 0.005(11) 0.010(12) -0.005(11)
C45 0.090(14) 0.084(13) 0.066(15) 0.006(11) 0.015(13) 0.009(11)
C46 0.083(14) 0.114(15) 0.075(17) -0.015(12) 0.010(12) 0.016(11)
C47 0.116(17) 0.15(2) 0.059(15) -0.004(13) 0.025(15) 0.021(15)
C48 0.088(15) 0.161(19) 0.039(13) -0.008(11) 0.021(11) -0.005(12)
C49 0.071(13) 0.111(14) 0.063(15) 0.000(10) 0.040(11) -0.005(10)
C50 0.092(14) 0.069(11) 0.059(14) -0.003(9) 0.026(12) 0.010(10)
C51 0.074(12) 0.053(10) 0.070(14) 0.004(8) 0.006(10) -0.009(8)
C52 0.051(13) 0.139(18) 0.093(19) -0.003(14) 0.013(13) -0.032(11)
C57 0.092(13) 0.069(12) 0.071(14) 0.001(11) 0.036(11) 0.015(10)
C58 0.087(13) 0.093(14) 0.098(18) 0.019(12) 0.035(12) 0.032(11)
C59 0.082(13) 0.088(14) 0.063(14) 0.012(11) 0.032(11) -0.023(11)
C60 0.096(14) 0.107(16) 0.098(19) 0.013(13) 0.030(13) 0.014(12)
C61 0.113(16) 0.130(19) 0.078(16) -0.020(14) 0.043(14) -0.019(14)
C62 0.125(18) 0.111(17) 0.11(2) -0.001(14) 0.050(15) 0.031(14)
C63 0.093(14) 0.080(14) 0.079(17) -0.014(11) 0.045(12) 0.013(11)
C64 0.077(11) 0.059(11) 0.065(14) 0.004(10) 0.020(10) -0.004(9)
C65 0.078(11) 0.063(11) 0.062(14) 0.005(9) 0.020(10) 0.011(9)
C66 0.21(3) 0.089(16) 0.069(18) 0.020(13) 0.027(19) 0.030(17)
C71 0.116(17) 0.054(12) 0.114(17) -0.005(11) 0.028(13) -0.015(13)
C72 0.128(18) 0.059(14) 0.14(2) -0.009(12) 0.021(14) 0.017(13)
C73 0.102(15) 0.080(15) 0.075(14) -0.015(10) 0.020(11) -0.033(13)
C74 0.099(15) 0.107(17) 0.122(19) -0.001(14) 0.030(13) -0.025(15)
C75 0.12(2) 0.087(18) 0.15(2) 0.003(14) 0.049(17) -0.046(15)
C76 0.14(2) 0.088(16) 0.12(2) 0.019(13) 0.019(16) -0.032(17)
C77 0.133(19) 0.054(14) 0.081(15) -0.003(10) 0.039(13) -0.019(14)
C78 0.067(12) 0.082(15) 0.054(12) 0.006(9) 0.020(9) -0.010(11)
C79 0.077(12) 0.085(14) 0.056(12) 0.010(9) 0.028(9) 0.003(12)
C80 0.15(2) 0.063(17) 0.099(18) 0.019(12) 0.028(16) 0.004(17)
C53 0.14(2) 0.29(4) 0.087(19) -0.01(2) 0.022(17) -0.11(2)
C54 0.14(3) 0.26(5) 0.45(7) 0.12(4) 0.04(4) -0.02(3)
C55 0.15(3) 0.34(6) 0.38(8) -0.09(5) 0.09(4) -0.09(3)
C56 0.24(5) 0.47(8) 0.24(6) -0.06(5) 0.12(4) -0.11(5)
C11 0.80(14) 0.30(6) 0.14(3) -0.05(3) 0.04(5) -0.42(8)
C12 0.29(5) 0.39(8) 1.3(2) -0.42(12) 0.30(10) -0.25(6)
C13 0.8(2) 1.2(4) 1.6(5) -1.0(3) 0.5(2) -0.4(2)
C14 2.0(4) 0.80(17) 0.61(13) -0.40(12) 1.0(2) -1.0(2)
C25 0.13(2) 0.19(3) 0.19(3) 0.01(2) 0.05(2) -0.01(2)
C26 0.10(2) 0.47(8) 0.29(5) 0.24(5) 0.07(3) 0.04(3)
C27 0.38(9) 0.41(10) 0.56(13) 0.18(10) -0.04(9) 0.16(8)
C28 1.3(2) 0.45(9) 0.21(7) 0.17(6) -0.18(10) 0.00(10)
C39 0.34(7) 0.26(5) 0.25(5) 0.03(4) 0.09(5) 0.21(5)
C40 0.23(4) 0.26(5) 0.59(11) -0.13(6) 0.11(6) -0.21(4)
C41 0.37(8) 0.36(6) 0.71(14) -0.21(8) 0.40(9) -0.22(6)
C42 0.39(8) 0.52(8) 2.0(4) 1.05(16) 0.34(14) 0.14(7)
C67 0.35(6) 0.24(4) 0.13(3) 0.01(3) 0.11(3) 0.13(4)
C68 0.40(8) 0.49(8) 0.12(4) 0.09(5) 0.09(5) 0.30(7)
C69 0.19(4) 0.38(6) 0.27(6) -0.09(5) 0.00(4) 0.12(4)
C70 0.19(4) 0.26(5) 0.67(12) 0.03(6) 0.07(5) 0.07(4)
C81 0.13(2) 0.104(19) 0.35(5) 0.06(2) 0.06(2) 0.073(17)
C82 0.27(5) 0.25(5) 0.73(12) -0.13(6) 0.29(6) 0.07(4)
C83 1.0(2) 0.17(5) 1.3(3) -0.04(10) 0.5(2) 0.05(9)
C84 2.0(5) 2.0(4) 2.0(5) -1.0(4) 2.0(5) -1.0(4)

loop_
_atom_type_symbol
_atom_type_description
_atom_type_scat_dispersion_real
_atom_type_scat_dispersion_imag
_atom_type_scat_source
C C 0.0033 0.0016 'International Tables Vol C Tables 4.2.6.8 and 6.1.1.4'
H H 0.0000 0.0000 'International Tables Vol C Tables 4.2.6.8 and 6.1.1.4'
N N 0.0061 0.0033 'International Tables Vol C Tables 4.2.6.8 and 6.1.1.4'
O O 0.0106 0.0060 'International Tables Vol C Tables 4.2.6.8 and 6.1.1.4'
Cl Cl 0.1484 0.1585 'International Tables Vol C Tables 4.2.6.8 and 6.1.1.4'
Pt Pt -1.7033 8.3905 'International Tables Vol C Tables 4.2.6.8 and 6.1.1.4'

loop_
_geom_angle_atom_site_label_1
_geom_angle_atom_site_label_2
_geom_angle_atom_site_label_3
_geom_angle
_geom_angle_site_symmetry_1
_geom_angle_site_symmetry_3
N1 Pt1 N10 91.4(5) . .
N1 Pt1 N4 89.3(5) . .
N10 Pt1 N4 178.9(5) . .
N1 Pt1 N7 178.9(6) . .
N10 Pt1 N7 89.3(5) . .
N4 Pt1 N7 89.9(5) . .
N13 Pt2 N13 180.000(2) 3_767 .
N13 Pt2 N16 87.9(5) 3_767 3_767
N13 Pt2 N16 92.1(5) . 3_767
N13 Pt2 N16 92.1(5) 3_767 .
N13 Pt2 N16 87.9(5) . .
N16 Pt2 N16 180.0(5) 3_767 .
C9 N1 C1 120.4(16) . .
C9 N1 Pt1 125.0(13) . .
C1 N1 Pt1 114.5(13) . .
C7 N2 C10 126(5) . .
C10 N3 C11 116(6) . .
C23 N4 C15 118.8(15) . .
C23 N4 Pt1 117.2(12) . .
C15 N4 Pt1 124.0(13) . .
C24 N5 C21 129.3(18) . .
C24 N6 C25 122(2) . .
C37 N7 C29 116.9(16) . .
C37 N7 Pt1 116.7(11) . .
C29 N7 Pt1 126.3(14) . .
C38 N8 C35 125(2) . .
C39 N9 C38 126(4) . .
C51 N10 C43 117.8(16) . .
C51 N10 Pt1 119.0(13) . .
C43 N10 Pt1 123.2(13) . .
C52 N11 C49 126.2(17) . .
C52 N12 C53 121.7(19) . .
C65 N13 C57 119.5(15) . .
C65 N13 Pt2 119.4(12) . .
C57 N13 Pt2 121.1(12) . .
C66 N14 C63 124.6(18) . .
C66 N15 C67 123(2) . .
C79 N16 C71 121.9(15) . .
C79 N16 Pt2 118.8(12) . .
C71 N16 Pt2 119.3(12) . .
C80 N17 C77 127.8(19) . .
C80 N18 C81 126(2) . .
N1 C1 C2 119.9(19) . .
C1 C2 C3 125(2) . .
C8 C3 C2 112(2) . .
C8 C3 C4 114(3) . .
C2 C3 C4 135(3) . .
C3 C4 C5 110(3) . .
C6 C5 C4 126(7) . .
C5 C6 C7 136(10) . .
N2 C7 C6 125(8) . .
N2 C7 C8 127(3) . .
C6 C7 C8 108(8) . .
C3 C8 C9 121(2) . .
C3 C8 C7 125(3) . .
C9 C8 C7 114(3) . .
N1 C9 C8 121.9(19) . .
N3 C10 O1 126(4) . .
N3 C10 N2 112(6) . .
O1 C10 N2 119(7) . .
C16 C15 N4 119.2(18) . .
C15 C16 C17 125(2) . .
C18 C17 C16 121(2) . .
C18 C17 C22 123(2) . .
C16 C17 C22 115.3(19) . .
C19 C18 C17 116(2) . .
C18 C19 C20 123(2) . .
C21 C20 C19 122(2) . .
C20 C21 N5 122.2(18) . .
C20 C21 C22 117.0(19) . .
N5 C21 C22 120.9(19) . .
C17 C22 C23 118.7(17) . .
C17 C22 C21 119.3(19) . .
C23 C22 C21 122.0(19) . .
N4 C23 C22 123.4(16) . .
O2 C24 N6 125(2) . .
O2 C24 N5 121(2) . .
N6 C24 N5 113(2) . .
N7 C29 C30 123.5(18) . .
C29 C30 C31 122.0(18) . .
C32 C31 C30 114(2) . .
C32 C31 C36 129.1(18) . .
C30 C31 C36 116.4(18) . .
C31 C32 C33 111(2) . .
C32 C33 C34 128.9(19) . .
C35 C34 C33 115.5(18) . .
N8 C35 C34 124.7(19) . .
N8 C35 C36 116.6(18) . .
C34 C35 C36 118.7(18) . .
C31 C36 C35 116.6(17) . .
C31 C36 C37 119.1(18) . .
C35 C36 C37 124.3(17) . .
N7 C37 C36 122.1(16) . .
O3 C38 N9 122(3) . .
O3 C38 N8 129(3) . .
N9 C38 N8 108(3) . .
C44 C43 N10 124.1(17) . .
C43 C44 C45 119.4(18) . .
C46 C45 C44 124(2) . .
C46 C45 C50 116.9(18) . .
C44 C45 C50 119.0(18) . .
C47 C46 C45 119.2(18) . .
C48 C47 C46 123.9(19) . .
C49 C48 C47 121.2(19) . .
C48 C49 N11 124.4(16) . .
C48 C49 C50 117.5(18) . .
N11 C49 C50 118.2(17) . .
C45 C50 C49 121.3(18) . .
C45 C50 C51 115.5(16) . .
C49 C50 C51 123.2(18) . .
N10 C51 C50 124.1(16) . .
O4 C52 N12 123.2(19) . .
O4 C52 N11 126(2) . .
N12 C52 N11 111(2) . .
C58 C57 N13 123.6(16) . .
C57 C58 C59 118.1(17) . .
C58 C59 C60 123.2(19) . .
C58 C59 C64 118.8(17) . .
C60 C59 C64 118.0(18) . .
C59 C60 C61 118.6(19) . .
C62 C61 C60 122(2) . .
C63 C62 C61 122(2) . .
N14 C63 C62 123.8(17) . .
N14 C63 C64 118.4(19) . .
C62 C63 C64 118(2) . .
C65 C64 C59 115.2(15) . .
C65 C64 C63 123.1(18) . .
C59 C64 C63 121.7(18) . .
N13 C65 C64 124.8(15) . .
O5 C66 N14 129(2) . .
O5 C66 N15 117(3) . .
N14 C66 N15 114(2) . .
C72 C71 N16 121.4(17) . .
C71 C72 C73 118.0(19) . .
C72 C73 C74 123(2) . .
C72 C73 C78 121.4(17) . .
C74 C73 C78 115.2(18) . .
C75 C74 C73 119.2(19) . .
C74 C75 C76 125(2) . .
C77 C76 C75 121(2) . .
N17 C77 C76 127.1(19) . .
N17 C77 C78 116.8(18) . .
C76 C77 C78 116(2) . .
C79 C78 C77 122.1(18) . .
C79 C78 C73 114.2(16) . .
C77 C78 C73 123.5(18) . .
N16 C79 C78 123.0(16) . .
O6 C80 N18 122(2) . .
O6 C80 N17 123(3) . .
N18 C80 N17 116(2) . .
N12 C53 C54 117(2) . .
C55 C54 C53 120(3) . .
C54 C55 C56 119(3) . .
C12 C11 N3 114(5) . .
C13 C12 C11 126(3) . .
C12 C13 C14 117(4) . .
N6 C25 C26 112(2) . .
C27 C26 C25 129(3) . .
C26 C27 C28 121(4) . .
N9 C39 C40 127(4) . .
C41 C40 C39 122(2) . .
C40 C41 C42 120(4) . .
C68 C67 N15 112(3) . .
C69 C68 C67 123(3) . .
C68 C69 C70 117(3) . .
N18 C81 C82 115(2) . .
C83 C82 C81 139(4) . .
C82 C83 C84 123(4) . .

loop_
_geom_bond_atom_site_label_1
_geom_bond_atom_site_label_2
_geom_bond_distance
_geom_bond_site_symmetry_2
Pt1 N1 2.005(13) .
Pt1 N10 2.018(15) .
Pt1 N4 2.032(13) .
Pt1 N7 2.031(13) .
Pt2 N13 2.012(13) 3_767
Pt2 N13 2.012(13) .
Pt2 N16 2.007(13) 3_767
Pt2 N16 2.007(13) .
Cl2A Cl2B 1.481(15) .
O1 C10 1.32(7) .
O2 C24 1.22(2) .
O3 C38 1.23(3) .
O4 C52 1.17(2) .
O5 C66 1.25(2) .
O6 C80 1.23(2) .
N1 C9 1.281(18) .
N1 C1 1.30(2) .
N2 C7 1.32(6) .
N2 C10 1.31(4) .
N3 C10 1.16(11) .
N3 C11 1.45(4) .
N4 C23 1.315(17) .
N4 C15 1.388(19) .
N5 C24 1.36(2) .
N5 C21 1.39(2) .
N6 C24 1.31(2) .
N6 C25 1.44(3) .
N7 C37 1.341(18) .
N7 C29 1.362(18) .
N8 C38 1.28(3) .
N8 C35 1.38(2) .
N9 C39 1.17(4) .
N9 C38 1.27(3) .
N10 C51 1.301(18) .
N10 C43 1.36(2) .
N11 C52 1.36(2) .
N11 C49 1.39(2) .
N12 C52 1.34(2) .
N12 C53 1.48(2) .
N13 C65 1.311(17) .
N13 C57 1.323(18) .
N14 C66 1.31(3) .
N14 C63 1.33(2) .
N15 C66 1.34(2) .
N15 C67 1.50(3) .
N16 C79 1.313(17) .
N16 C71 1.36(2) .
N17 C80 1.36(2) .
N17 C77 1.37(2) .
N18 C80 1.33(2) .
N18 C81 1.50(3) .
C1 C2 1.36(3) .
C2 C3 1.40(3) .
C3 C8 1.37(3) .
C3 C4 1.45(3) .
C4 C5 1.57(6) .
C5 C6 0.95(14) .
C6 C7 1.28(9) .
C7 C8 1.53(6) .
C8 C9 1.43(2) .
C15 C16 1.35(2) .
C16 C17 1.39(2) .
C17 C18 1.36(2) .
C17 C22 1.40(2) .
C18 C19 1.37(3) .
C19 C20 1.40(3) .
C20 C21 1.34(2) .
C21 C22 1.42(2) .
C22 C23 1.42(2) .
C29 C30 1.35(2) .
C30 C31 1.36(2) .
C31 C32 1.36(2) .
C31 C36 1.42(2) .
C32 C33 1.31(2) .
C33 C34 1.48(3) .
C34 C35 1.41(2) .
C35 C36 1.42(2) .
C36 C37 1.42(2) .
C43 C44 1.36(2) .
C44 C45 1.39(2) .
C45 C46 1.37(2) .
C45 C50 1.43(2) .
C46 C47 1.39(2) .
C47 C48 1.35(2) .
C48 C49 1.31(2) .
C49 C50 1.46(2) .
C50 C51 1.45(2) .
C57 C58 1.34(2) .
C58 C59 1.43(2) .
C59 C60 1.41(2) .
C59 C64 1.43(2) .
C60 C61 1.40(2) .
C61 C62 1.38(2) .
C62 C63 1.36(2) .
C63 C64 1.42(2) .
C64 C65 1.38(2) .
C71 C72 1.36(2) .
C72 C73 1.39(2) .
C73 C74 1.47(2) .
C73 C78 1.47(2) .
C74 C75 1.35(2) .
C75 C76 1.41(3) .
C76 C77 1.39(2) .
C77 C78 1.45(2) .
C78 C79 1.40(2) .
C53 C54 1.50(2) .
C54 C55 1.41(3) .
C55 C56 1.32(3) .
C11 C12 1.50(3) .
C12 C13 1.39(3) .
C13 C14 1.35(3) .
C25 C26 1.50(2) .
C26 C27 1.38(3) .
C27 C28 1.34(3) .
C39 C40 1.52(2) .
C40 C41 1.39(3) .
C41 C42 1.34(3) .
C67 C68 1.50(2) .
C68 C69 1.37(3) .
C69 C70 1.34(3) .
C81 C82 1.51(2) .
C82 C83 1.37(3) .
C83 C84 1.35(3) .
